data_4341907
loop_
_publ_author_name
'Li, Tian-Yi'
'Liang, Xiao'
'Zhou, Liang'
'Wu, Chen'
'Zhang, Song'
'Liu, Xuan'
'Lu, Guang-Zhao'
'Xue, Li-Sha'
'Zheng, You-Xuan'
'Zuo, Jing-Lin'

_publ_section_title
;
 N-Heterocyclic Carbenes: Versatile Second Cyclometalated Ligands for
 Neutral Iridium(III) Heteroleptic Complexes.
;
_journal_issue 1
_journal_name_full 'Inorganic chemistry'
_journal_page_first 161
_journal_page_last 173
_journal_paper_doi 10.1021/ic501949h
_journal_volume 54
_journal_year 2015
_chemical_formula_moiety 'C72 H48 F8 Ir2 N8 O'
_chemical_formula_sum 'C72 H48 F8 Ir2 N8 O'
_chemical_formula_weight 1577.58
_chemical_name_systematic
; 
 ? 
;
_space_group_IT_number 88
_symmetry_cell_setting tetragonal
_symmetry_space_group_name_Hall '-I 4ad'
_symmetry_space_group_name_H-M 'I 41/a :2'
_atom_sites_solution_hydrogens geom
_atom_sites_solution_primary direct
_atom_sites_solution_secondary difmap
_audit_creation_method SHELXL-97
_cell_angle_alpha 90.00
_cell_angle_beta 90.00
_cell_angle_gamma 90.00
_cell_formula_units_Z 8
_cell_length_a 31.5696(10)
_cell_length_b 31.5696(10)
_cell_length_c 12.3207(8)
_cell_measurement_temperature 291(2)
_cell_volume 12279.3(10)
_computing_cell_refinement 'Bruker SMART'
_computing_data_collection 'Bruker SMART'
_computing_data_reduction 'Bruker SAINT'
_computing_molecular_graphics 'Bruker SHELXTL'
_computing_publication_material 'Bruker SHELXTL'
_computing_structure_refinement 'SHELXL-97 (Sheldrick, 2008)'
_computing_structure_solution 'SHELXS-97 (Sheldrick, 2008)'
_diffrn_ambient_temperature 291(2)
_diffrn_measured_fraction_theta_full 1.000
_diffrn_measured_fraction_theta_max 1.000
_diffrn_measurement_device_type 'CCD area detector'
_diffrn_measurement_method 'phi and omega scans'
_diffrn_radiation_monochromator graphite
_diffrn_radiation_source 'fine-focus sealed tube'
_diffrn_radiation_type MoK\a
_diffrn_radiation_wavelength 0.71073
_diffrn_reflns_av_R_equivalents 0.0659
_diffrn_reflns_av_sigmaI/netI 0.0296
_diffrn_reflns_limit_h_max 39
_diffrn_reflns_limit_h_min -38
_diffrn_reflns_limit_k_max 26
_diffrn_reflns_limit_k_min -39
_diffrn_reflns_limit_l_max 15
_diffrn_reflns_limit_l_min -15
_diffrn_reflns_number 37346
_diffrn_reflns_theta_full 26.37
_diffrn_reflns_theta_max 26.37
_diffrn_reflns_theta_min 1.29
_exptl_absorpt_coefficient_mu 4.408
_exptl_absorpt_correction_T_max 0.4726
_exptl_absorpt_correction_T_min 0.4176
_exptl_absorpt_correction_type multi-scan
_exptl_crystal_colour yellow
_exptl_crystal_density_diffrn 1.707
_exptl_crystal_density_method 'not measured'
_exptl_crystal_description block
_exptl_crystal_F_000 6160
_exptl_crystal_size_max 0.24
_exptl_crystal_size_mid 0.22
_exptl_crystal_size_min 0.20
_refine_diff_density_max 1.189
_refine_diff_density_min -0.663
_refine_diff_density_rms 0.145
_refine_ls_extinction_method none
_refine_ls_goodness_of_fit_ref 1.003
_refine_ls_hydrogen_treatment constr
_refine_ls_matrix_type full
_refine_ls_number_parameters 425
_refine_ls_number_reflns 6289
_refine_ls_number_restraints 0
_refine_ls_restrained_S_all 1.003
_refine_ls_R_factor_all 0.0397
_refine_ls_R_factor_gt 0.0384
_refine_ls_shift/su_max 0.000
_refine_ls_shift/su_mean 0.000
_refine_ls_structure_factor_coef Fsqd
_refine_ls_weighting_details 'calc w=1/[\s^2^(Fo^2^)+(0.0800P)^2^+0.6600P] where P=(Fo^2^+2Fc^2^)/3'
_refine_ls_weighting_scheme calc
_refine_ls_wR_factor_gt 0.0946
_refine_ls_wR_factor_ref 0.0955
_reflns_number_gt 5755
_reflns_number_total 6289
_reflns_threshold_expression >2sigma(I)
_cod_data_source_file ic501949h_si_002.cif
_cod_data_source_block 1
_cod_depositor_comments
;
The following automatic conversions were performed:

'_symmetry_cell_setting' value 'Tetragonal' changed to 'tetragonal'
according to
/home/saulius/struct/COD-crude-data--automatic-downloads/rss-feeds/ACS/lib/dictionaries/cif_core.dic
dictionary named 'cif_core.dic' version 2.4.2 from 2011-04-26.

Automatic conversion script
Id: cif_fix_values 2935 2014-11-11 08:27:57Z andrius 

 Adding full bibliography for 4341905--4341914.cif.
;
_cod_original_sg_symbol_H-M 'I4(1)/a  '
_cod_database_code 4341907

loop_
_symmetry_equiv_pos_as_xyz
'x, y, z'
'-x+1/2, -y, z+1/2'
'-y+3/4, x+1/4, z+1/4'
'y+3/4, -x+3/4, z+3/4'
'x+1/2, y+1/2, z+1/2'
'-x+1, -y+1/2, z+1'
'-y+5/4, x+3/4, z+3/4'
'y+5/4, -x+5/4, z+5/4'
'-x, -y, -z'
'x-1/2, y, -z-1/2'
'y-3/4, -x-1/4, -z-1/4'
'-y-3/4, x-3/4, -z-3/4'
'-x+1/2, -y+1/2, -z+1/2'
'x, y+1/2, -z'
'y-1/4, -x+1/4, -z+1/4'
'-y-1/4, x-1/4, -z-1/4'

loop_
_atom_site_label
_atom_site_type_symbol
_atom_site_fract_x
_atom_site_fract_y
_atom_site_fract_z
_atom_site_U_iso_or_equiv
_atom_site_adp_type
_atom_site_occupancy
_atom_site_symmetry_multiplicity
_atom_site_calc_flag
_atom_site_refinement_flags
_atom_site_disorder_assembly
_atom_site_disorder_group
C1 C 0.82554(9) 0.85744(10) 0.6671(3) 0.0372(6) Uani 1 1 d . . .
C2 C 0.82555(10) 0.88060(10) 0.8426(3) 0.0442(7) Uani 1 1 d . . .
C3 C 0.82249(10) 0.91619(11) 0.7750(3) 0.0408(7) Uani 1 1 d . . .
C4 C 0.81746(13) 0.95653(13) 0.8188(4) 0.0592(10) Uani 1 1 d . . .
H4 H 0.8147 0.9803 0.7747 0.071 Uiso 1 1 calc R . .
C5 C 0.81670(14) 0.95971(14) 0.9310(4) 0.0648(11) Uani 1 1 d . . .
H5 H 0.8132 0.9862 0.9630 0.078 Uiso 1 1 calc R . .
C6 C 0.82121(16) 0.92315(16) 0.9988(3) 0.0682(13) Uani 1 1 d . . .
H6 H 0.8216 0.9260 1.0739 0.082 Uiso 1 1 calc R . .
C7 C 0.82489(14) 0.88368(13) 0.9516(3) 0.0577(10) Uani 1 1 d . . .
H7 H 0.8269 0.8595 0.9945 0.069 Uiso 1 1 calc R . .
C8 C 0.82873(15) 0.80299(13) 0.8150(3) 0.0645(11) Uani 1 1 d . . .
H8A H 0.8331 0.7835 0.7562 0.097 Uiso 1 1 calc R . .
H8B H 0.8024 0.7966 0.8505 0.097 Uiso 1 1 calc R . .
H8C H 0.8516 0.8005 0.8661 0.097 Uiso 1 1 calc R . .
C9 C 0.82026(9) 0.89311(10) 0.4787(3) 0.0335(6) Uani 1 1 d . . .
C10 C 0.82231(11) 0.91231(11) 0.3721(3) 0.0464(8) Uani 1 1 d . . .
H10 H 0.8209 0.8954 0.3105 0.056 Uiso 1 1 calc R . .
C11 C 0.82631(14) 0.95496(12) 0.3617(4) 0.0611(10) Uani 1 1 d . . .
H11 H 0.8272 0.9665 0.2923 0.073 Uiso 1 1 calc R . .
C12 C 0.82913(15) 0.98180(13) 0.4492(4) 0.0695(13) Uani 1 1 d . . .
H12 H 0.8313 1.0109 0.4386 0.083 Uiso 1 1 calc R . .
C13 C 0.82876(15) 0.96488(12) 0.5556(4) 0.0598(10) Uani 1 1 d . . .
H13 H 0.8315 0.9821 0.6165 0.072 Uiso 1 1 calc R . .
C14 C 0.82418(10) 0.92157(9) 0.5643(3) 0.0397(7) Uani 1 1 d . . .
C15 C 0.83012(10) 0.76595(9) 0.5539(2) 0.0337(6) Uani 1 1 d . . .
C16 C 0.79880(11) 0.73525(10) 0.5768(3) 0.0485(8) Uani 1 1 d . . .
H16 H 0.7706 0.7433 0.5837 0.058 Uiso 1 1 calc R . .
C17 C 0.81005(13) 0.69389(11) 0.5888(3) 0.0530(9) Uani 1 1 d . . .
C18 C 0.85163(15) 0.67994(12) 0.5834(4) 0.0679(11) Uani 1 1 d . . .
H18 H 0.8585 0.6515 0.5921 0.081 Uiso 1 1 calc R . .
C19 C 0.88209(13) 0.70999(11) 0.5646(4) 0.0620(10) Uani 1 1 d . . .
C20 C 0.87174(11) 0.75248(10) 0.5495(3) 0.0447(7) Uani 1 1 d . . .
C21 C 0.90379(11) 0.78596(12) 0.5238(3) 0.0455(8) Uani 1 1 d . . .
C22 C 0.94735(12) 0.78130(13) 0.5166(3) 0.0610(11) Uani 1 1 d . . .
H22 H 0.9595 0.7550 0.5298 0.073 Uiso 1 1 calc R . .
C23 C 0.97330(13) 0.81552(15) 0.4898(4) 0.0600(10) Uani 1 1 d . . .
H23 H 1.0026 0.8125 0.4872 0.072 Uiso 1 1 calc R . .
C24 C 0.95473(12) 0.85331(13) 0.4678(3) 0.0557(9) Uani 1 1 d . . .
H24 H 0.9709 0.8766 0.4472 0.067 Uiso 1 1 calc R . .
C25 C 0.91203(11) 0.85623(11) 0.4766(3) 0.0474(8) Uani 1 1 d . . .
H25 H 0.8998 0.8824 0.4621 0.057 Uiso 1 1 calc R . .
C26 C 0.81057(9) 0.81196(9) 0.3604(2) 0.0341(6) Uani 1 1 d . . .
C27 C 0.84007(11) 0.80541(10) 0.2780(3) 0.0410(7) Uani 1 1 d . . .
H27 H 0.8689 0.8068 0.2931 0.049 Uiso 1 1 calc R . .
C28 C 0.82646(12) 0.79681(11) 0.1737(3) 0.0481(8) Uani 1 1 d . . .
C29 C 0.78499(13) 0.79541(11) 0.1420(3) 0.0561(9) Uani 1 1 d . . .
H29 H 0.7769 0.7894 0.0711 0.067 Uiso 1 1 calc R . .
C30 C 0.75544(12) 0.80370(12) 0.2250(3) 0.0494(8) Uani 1 1 d . . .
C31 C 0.76597(10) 0.81051(9) 0.3334(3) 0.0399(7) Uani 1 1 d . . .
C32 C 0.73763(9) 0.81645(9) 0.4211(3) 0.0383(7) Uani 1 1 d . . .
C33 C 0.69362(12) 0.81233(14) 0.4174(4) 0.0614(10) Uani 1 1 d . . .
H33 H 0.6805 0.8068 0.3514 0.074 Uiso 1 1 calc R . .
C34 C 0.66959(13) 0.81628(18) 0.5083(3) 0.0674(13) Uani 1 1 d . . .
H34 H 0.6402 0.8153 0.5044 0.081 Uiso 1 1 calc R . .
C35 C 0.69002(12) 0.82185(14) 0.6076(4) 0.0624(10) Uani 1 1 d . . .
H35 H 0.6749 0.8215 0.6724 0.075 Uiso 1 1 calc R . .
C36 C 0.73234(11) 0.82779(11) 0.6069(3) 0.0472(8) Uani 1 1 d . . .
H36 H 0.7452 0.8344 0.6727 0.057 Uiso 1 1 calc R . .
F1 F 0.78027(9) 0.66435(7) 0.6095(3) 0.0867(8) Uani 1 1 d . . .
F2 F 0.92278(9) 0.69605(8) 0.5569(3) 0.0921(10) Uani 1 1 d . . .
F3 F 0.85631(8) 0.79012(9) 0.09415(19) 0.0754(7) Uani 1 1 d . . .
F4 F 0.71427(8) 0.80247(10) 0.1940(2) 0.0795(7) Uani 1 1 d . . .
Ir1 Ir 0.821464(4) 0.828920(3) 0.517758(9) 0.03382(8) Uani 1 1 d . . .
N1 N 0.82738(9) 0.84541(9) 0.7736(2) 0.0400(6) Uani 1 1 d . . .
N2 N 0.82342(8) 0.90091(7) 0.6682(2) 0.0376(6) Uani 1 1 d . . .
N3 N 0.88591(9) 0.82434(9) 0.5045(2) 0.0376(6) Uani 1 1 d . . .
N4 N 0.75707(9) 0.82501(8) 0.5205(2) 0.0367(6) Uani 1 1 d . . .
O1W O 0.5642(5) 0.7891(4) 0.6717(18) 0.103(6) Uani 0.28 1 d P A 1
H1X H 0.5553 0.7931 0.7360 0.123 Uiso 0.28 1 d PR A 1
H1Y H 0.5610 0.7632 0.6543 0.123 Uiso 0.28 1 d PR A 1
O2W O 0.5590(6) 0.7887(7) 0.5989(13) 0.092(7) Uani 0.22 1 d P B 2
H2X H 0.5538 0.7811 0.5342 0.111 Uiso 0.22 1 d PR B 2
H2Y H 0.5850 0.7957 0.6026 0.111 Uiso 0.22 1 d PR B 2

loop_
_atom_site_aniso_label
_atom_site_aniso_U_11
_atom_site_aniso_U_22
_atom_site_aniso_U_33
_atom_site_aniso_U_23
_atom_site_aniso_U_13
_atom_site_aniso_U_12
C1 0.0338(14) 0.0368(15) 0.0410(16) -0.0053(13) 0.0022(12) 0.0011(11)
C2 0.0395(16) 0.0461(18) 0.0471(18) -0.0073(15) -0.0004(14) 0.0001(13)
C3 0.0354(16) 0.0392(17) 0.0479(18) -0.0040(13) -0.0009(13) -0.0032(13)
C4 0.061(2) 0.054(2) 0.063(2) -0.0118(18) -0.0052(19) 0.0011(18)
C5 0.069(3) 0.058(2) 0.068(3) -0.032(2) 0.004(2) -0.006(2)
C6 0.089(3) 0.078(3) 0.0382(18) -0.0100(19) 0.023(2) -0.024(3)
C7 0.079(3) 0.055(2) 0.0388(18) -0.0006(17) 0.0037(19) -0.0138(19)
C8 0.095(3) 0.046(2) 0.052(2) 0.0100(17) 0.000(2) 0.000(2)
C9 0.0241(14) 0.0316(15) 0.0449(17) 0.0009(12) -0.0052(12) 0.0009(11)
C10 0.0446(17) 0.0417(17) 0.053(2) 0.0061(15) -0.0070(15) -0.0017(14)
C11 0.081(3) 0.0430(19) 0.059(2) 0.0180(17) -0.009(2) -0.0050(19)
C12 0.091(3) 0.039(2) 0.079(3) 0.014(2) -0.039(2) -0.015(2)
C13 0.084(3) 0.0358(18) 0.060(2) -0.0052(17) 0.001(2) -0.0049(18)
C14 0.0410(16) 0.0285(14) 0.0497(18) -0.0002(13) -0.0067(14) -0.0001(12)
C15 0.0473(17) 0.0309(14) 0.0230(13) 0.0011(11) -0.0057(12) -0.0013(12)
C16 0.0483(19) 0.0414(17) 0.056(2) 0.0060(15) -0.0056(16) -0.0003(14)
C17 0.069(2) 0.0311(16) 0.059(2) 0.0095(15) 0.0028(18) -0.0108(15)
C18 0.090(3) 0.0343(18) 0.080(3) 0.0122(18) 0.015(2) 0.0079(19)
C19 0.063(2) 0.0351(18) 0.088(3) 0.0032(18) 0.011(2) 0.0126(16)
C20 0.0480(18) 0.0371(16) 0.0492(18) 0.0026(14) -0.0002(15) 0.0100(14)
C21 0.0405(18) 0.0429(19) 0.053(2) 0.0051(14) -0.0035(14) 0.0095(14)
C22 0.0408(19) 0.052(2) 0.091(3) 0.022(2) 0.0121(18) 0.0211(17)
C23 0.0335(19) 0.070(3) 0.077(3) 0.003(2) -0.0033(17) 0.0095(18)
C24 0.0399(19) 0.049(2) 0.078(3) 0.0007(18) 0.0018(17) 0.0012(16)
C25 0.0309(16) 0.0419(19) 0.069(2) 0.0072(15) -0.0059(14) -0.0066(14)
C26 0.0420(15) 0.0272(13) 0.0330(15) 0.0056(11) -0.0055(12) 0.0023(12)
C27 0.0436(18) 0.0320(16) 0.0474(19) 0.0037(13) -0.0005(13) 0.0041(13)
C28 0.062(2) 0.0410(17) 0.0414(18) 0.0029(14) 0.0026(15) -0.0098(15)
C29 0.079(3) 0.053(2) 0.0365(18) -0.0014(15) -0.0072(17) -0.0084(18)
C30 0.051(2) 0.051(2) 0.0458(19) 0.0061(15) -0.0157(15) -0.0126(17)
C31 0.0434(17) 0.0257(14) 0.0507(18) -0.0060(12) -0.0115(14) -0.0098(12)
C32 0.0336(15) 0.0301(14) 0.0511(18) 0.0036(13) -0.0093(13) 0.0018(11)
C33 0.041(2) 0.066(2) 0.078(3) 0.004(2) -0.0059(19) -0.0024(17)
C34 0.0334(19) 0.086(3) 0.083(3) -0.001(2) -0.0062(19) -0.0023(18)
C35 0.0403(19) 0.074(3) 0.073(3) 0.001(2) 0.0150(18) -0.0052(17)
C36 0.0418(17) 0.0477(18) 0.052(2) -0.0048(15) 0.0047(15) 0.0020(14)
F1 0.101(2) 0.0434(13) 0.115(2) 0.0119(13) 0.0171(17) -0.0215(12)
F2 0.0703(16) 0.0522(14) 0.154(3) 0.0180(16) 0.0226(18) 0.0353(12)
F3 0.0871(17) 0.0894(17) 0.0498(13) -0.0153(12) 0.0159(12) -0.0018(14)
F4 0.0611(15) 0.110(2) 0.0675(16) -0.0075(14) -0.0238(12) -0.0019(14)
Ir1 0.03845(10) 0.02651(9) 0.03651(11) -0.00152(4) -0.00384(4) 0.00133(4)
N1 0.0495(17) 0.0388(15) 0.0317(14) -0.0030(11) 0.0021(10) -0.0031(12)
N2 0.0385(13) 0.0282(12) 0.0461(15) -0.0069(11) -0.0042(11) 0.0052(10)
N3 0.0334(14) 0.0308(14) 0.0486(15) -0.0009(11) -0.0057(11) 0.0041(11)
N4 0.0335(14) 0.0272(13) 0.0493(16) -0.0030(10) -0.0043(11) 0.0032(10)
O1W 0.081(10) 0.056(7) 0.171(18) 0.025(10) 0.043(12) 0.020(6)
O2W 0.063(9) 0.17(2) 0.048(8) -0.036(11) 0.014(8) -0.019(10)

loop_
_atom_type_symbol
_atom_type_description
_atom_type_scat_dispersion_real
_atom_type_scat_dispersion_imag
_atom_type_scat_source
C C 0.0033 0.0016 'International Tables Vol C Tables 4.2.6.8 and 6.1.1.4'
H H 0.0000 0.0000 'International Tables Vol C Tables 4.2.6.8 and 6.1.1.4'
N N 0.0061 0.0033 'International Tables Vol C Tables 4.2.6.8 and 6.1.1.4'
F F 0.0171 0.0103 'International Tables Vol C Tables 4.2.6.8 and 6.1.1.4'
Ir Ir -1.4442 7.9887 'International Tables Vol C Tables 4.2.6.8 and 6.1.1.4'
O O 0.0106 0.0060 'International Tables Vol C Tables 4.2.6.8 and 6.1.1.4'

loop_
_geom_angle_atom_site_label_1
_geom_angle_atom_site_label_2
_geom_angle_atom_site_label_3
_geom_angle
N1 C1 N2 105.7(3)
N1 C1 Ir1 137.8(2)
N2 C1 Ir1 116.4(2)
C7 C2 N1 131.6(3)
C7 C2 C3 122.2(3)
N1 C2 C3 106.1(3)
C4 C3 N2 132.9(3)
C4 C3 C2 120.7(3)
N2 C3 C2 106.3(3)
C5 C4 C3 117.0(4)
C5 C4 H4 121.5
C3 C4 H4 121.5
C4 C5 C6 121.4(4)
C4 C5 H5 119.3
C6 C5 H5 119.3
C7 C6 C5 119.4(4)
C7 C6 H6 120.3
C5 C6 H6 120.3
C2 C7 C6 119.1(4)
C2 C7 H7 120.4
C6 C7 H7 120.4
N1 C8 H8A 109.5
N1 C8 H8B 109.5
H8A C8 H8B 109.5
N1 C8 H8C 109.5
H8A C8 H8C 109.5
H8B C8 H8C 109.5
C14 C9 C10 114.4(3)
C14 C9 Ir1 116.8(2)
C10 C9 Ir1 128.0(2)
C11 C10 C9 120.3(3)
C11 C10 H10 119.8
C9 C10 H10 119.8
C10 C11 C12 122.9(4)
C10 C11 H11 118.6
C12 C11 H11 118.6
C11 C12 C13 119.6(4)
C11 C12 H12 120.2
C13 C12 H12 120.2
C14 C13 C12 116.5(4)
C14 C13 H13 121.7
C12 C13 H13 121.7
C13 C14 C9 126.2(3)
C13 C14 N2 121.4(3)
C9 C14 N2 112.4(3)
C20 C15 C16 117.5(3)
C20 C15 Ir1 114.5(2)
C16 C15 Ir1 127.9(2)
C17 C16 C15 119.8(3)
C17 C16 H16 120.1
C15 C16 H16 120.1
F1 C17 C16 120.1(4)
F1 C17 C18 116.7(3)
C16 C17 C18 123.1(3)
C19 C18 C17 116.9(3)
C19 C18 H18 121.5
C17 C18 H18 121.5
F2 C19 C18 116.8(3)
F2 C19 C20 121.5(3)
C18 C19 C20 121.6(4)
C15 C20 C19 120.9(3)
C15 C20 C21 115.7(3)
C19 C20 C21 123.3(3)
N3 C21 C22 119.8(3)
N3 C21 C20 112.7(3)
C22 C21 C20 127.5(3)
C21 C22 C23 121.0(3)
C21 C22 H22 119.5
C23 C22 H22 119.5
C24 C23 C22 118.3(4)
C24 C23 H23 120.8
C22 C23 H23 120.8
C25 C24 C23 118.2(4)
C25 C24 H24 120.9
C23 C24 H24 120.9
N3 C25 C24 125.4(3)
N3 C25 H25 117.3
C24 C25 H25 117.3
C27 C26 C31 118.5(3)
C27 C26 Ir1 128.2(2)
C31 C26 Ir1 113.0(2)
C28 C27 C26 119.9(3)
C28 C27 H27 120.0
C26 C27 H27 120.0
C29 C28 F3 116.6(3)
C29 C28 C27 124.7(3)
F3 C28 C27 118.7(3)
C28 C29 C30 114.9(3)
C28 C29 H29 122.5
C30 C29 H29 122.5
F4 C30 C31 120.2(3)
F4 C30 C29 115.2(3)
C31 C30 C29 124.5(3)
C30 C31 C32 127.0(3)
C30 C31 C26 117.3(3)
C32 C31 C26 115.7(3)
N4 C32 C33 119.0(3)
N4 C32 C31 114.7(3)
C33 C32 C31 126.3(3)
C34 C33 C32 121.3(4)
C34 C33 H33 119.3
C32 C33 H33 119.3
C33 C34 C35 118.5(4)
C33 C34 H34 120.8
C35 C34 H34 120.8
C36 C35 C34 118.0(4)
C36 C35 H35 121.0
C34 C35 H35 121.0
N4 C36 C35 125.5(4)
N4 C36 H36 117.3
C35 C36 H36 117.3
N4 Ir1 C26 80.32(11)
N4 Ir1 N3 171.65(10)
C26 Ir1 N3 94.20(11)
N4 Ir1 C1 94.25(11)
C26 Ir1 C1 167.80(11)
N3 Ir1 C1 92.30(11)
N4 Ir1 C15 94.04(11)
C26 Ir1 C15 88.55(11)
N3 Ir1 C15 79.45(12)
C1 Ir1 C15 102.79(12)
N4 Ir1 C9 92.55(10)
C26 Ir1 C9 91.86(12)
N3 Ir1 C9 93.93(11)
C1 Ir1 C9 77.39(12)
C15 Ir1 C9 173.37(11)
C1 N1 C2 111.1(3)
C1 N1 C8 127.0(3)
C2 N1 C8 121.8(3)
C1 N2 C3 110.7(3)
C1 N2 C14 116.3(3)
C3 N2 C14 132.9(3)
C25 N3 C21 117.2(3)
C25 N3 Ir1 125.2(2)
C21 N3 Ir1 117.6(2)
C36 N4 C32 117.3(3)
C36 N4 Ir1 126.8(2)
C32 N4 Ir1 115.8(2)
H1X O1W H1Y 109.8
H1X O1W H2Y 153.4
H1Y O1W H2Y 93.3
H1Y O2W H2X 113.6
H1Y O2W H2Y 96.1
H2X O2W H2Y 108.3

loop_
_geom_bond_atom_site_label_1
_geom_bond_atom_site_label_2
_geom_bond_distance
C1 N1 1.368(4)
C1 N2 1.374(4)
C1 Ir1 2.052(3)
C2 C7 1.346(5)
C2 N1 1.400(4)
C2 C3 1.402(5)
C3 C4 1.392(5)
C3 N2 1.402(4)
C4 C5 1.387(6)
C4 H4 0.9300
C5 C6 1.432(7)
C5 H5 0.9300
C6 C7 1.380(6)
C6 H6 0.9300
C7 H7 0.9300
C8 N1 1.433(5)
C8 H8A 0.9600
C8 H8B 0.9600
C8 H8C 0.9600
C9 C14 1.391(5)
C9 C10 1.448(5)
C9 Ir1 2.083(3)
C10 C11 1.359(5)
C10 H10 0.9300
C11 C12 1.374(6)
C11 H11 0.9300
C12 C13 1.416(6)
C12 H12 0.9300
C13 C14 1.379(5)
C13 H13 0.9300
C14 N2 1.437(4)
C15 C20 1.382(5)
C15 C16 1.413(4)
C15 Ir1 2.055(3)
C16 C17 1.361(5)
C16 H16 0.9300
C17 F1 1.348(4)
C17 C18 1.386(6)
C18 C19 1.370(6)
C18 H18 0.9300
C19 F2 1.361(4)
C19 C20 1.393(5)
C20 C21 1.497(5)
C21 N3 1.357(4)
C21 C22 1.386(5)
C22 C23 1.395(6)
C22 H22 0.9300
C23 C24 1.357(6)
C23 H23 0.9300
C24 C25 1.356(5)
C24 H24 0.9300
C25 N3 1.346(4)
C25 H25 0.9300
C26 C27 1.394(4)
C26 C31 1.448(4)
C26 Ir1 2.040(3)
C27 C28 1.381(5)
C27 H27 0.9300
C28 C29 1.367(5)
C28 F3 1.376(4)
C29 C30 1.408(6)
C29 H29 0.9300
C30 F4 1.355(4)
C30 C31 1.393(5)
C31 C32 1.416(5)
C32 N4 1.396(4)
C32 C33 1.396(5)
C33 C34 1.358(6)
C33 H33 0.9300
C34 C35 1.394(6)
C34 H34 0.9300
C35 C36 1.349(5)
C35 H35 0.9300
C36 N4 1.323(4)
C36 H36 0.9300
Ir1 N4 2.037(3)
Ir1 N3 2.046(3)
O1W H1X 0.8499
O1W H1Y 0.8501
O1W H2Y 1.0954
O2W H1Y 1.0574
O2W H2X 0.8500
O2W H2Y 0.8499

loop_
_geom_torsion_atom_site_label_1
_geom_torsion_atom_site_label_2
_geom_torsion_atom_site_label_3
_geom_torsion_atom_site_label_4
_geom_torsion
C7 C2 C3 C4 -1.7(6)
N1 C2 C3 C4 176.0(3)
C7 C2 C3 N2 -178.9(3)
N1 C2 C3 N2 -1.1(3)
N2 C3 C4 C5 177.7(4)
C2 C3 C4 C5 1.5(6)
C3 C4 C5 C6 0.5(7)
C4 C5 C6 C7 -2.3(7)
N1 C2 C7 C6 -177.3(4)
C3 C2 C7 C6 -0.2(6)
C5 C6 C7 C2 2.1(7)
C14 C9 C10 C11 -2.1(5)
Ir1 C9 C10 C11 -172.0(3)
C9 C10 C11 C12 0.8(6)
C10 C11 C12 C13 1.3(7)
C11 C12 C13 C14 -1.9(7)
C12 C13 C14 C9 0.6(6)
C12 C13 C14 N2 179.9(3)
C10 C9 C14 C13 1.4(5)
Ir1 C9 C14 C13 172.5(3)
C10 C9 C14 N2 -178.0(3)
Ir1 C9 C14 N2 -6.9(3)
C20 C15 C16 C17 -2.9(5)
Ir1 C15 C16 C17 173.6(3)
C15 C16 C17 F1 -179.3(3)
C15 C16 C17 C18 2.3(6)
F1 C17 C18 C19 -178.7(4)
C16 C17 C18 C19 -0.2(7)
C17 C18 C19 F2 -178.5(4)
C17 C18 C19 C20 -1.3(7)
C16 C15 C20 C19 1.4(5)
Ir1 C15 C20 C19 -175.5(3)
C16 C15 C20 C21 179.3(3)
Ir1 C15 C20 C21 2.4(4)
F2 C19 C20 C15 177.8(4)
C18 C19 C20 C15 0.6(6)
F2 C19 C20 C21 0.1(6)
C18 C19 C20 C21 -177.1(4)
C15 C20 C21 N3 -2.5(4)
C19 C20 C21 N3 175.3(4)
C15 C20 C21 C22 178.6(4)
C19 C20 C21 C22 -3.6(6)
N3 C21 C22 C23 0.0(6)
C20 C21 C22 C23 178.9(4)
C21 C22 C23 C24 -1.9(7)
C22 C23 C24 C25 2.2(6)
C23 C24 C25 N3 -0.8(6)
C31 C26 C27 C28 -1.4(4)
Ir1 C26 C27 C28 -175.5(2)
C26 C27 C28 C29 2.3(5)
C26 C27 C28 F3 -179.5(3)
F3 C28 C29 C30 -178.1(3)
C27 C28 C29 C30 0.2(5)
C28 C29 C30 F4 179.8(3)
C28 C29 C30 C31 -3.6(5)
F4 C30 C31 C32 0.4(5)
C29 C30 C31 C32 -175.9(3)
F4 C30 C31 C26 -179.2(3)
C29 C30 C31 C26 4.4(5)
C27 C26 C31 C30 -1.7(4)
Ir1 C26 C31 C30 173.3(2)
C27 C26 C31 C32 178.6(3)
Ir1 C26 C31 C32 -6.4(3)
C30 C31 C32 N4 -176.6(3)
C26 C31 C32 N4 3.1(4)
C30 C31 C32 C33 7.0(5)
C26 C31 C32 C33 -173.3(3)
N4 C32 C33 C34 -0.3(6)
C31 C32 C33 C34 176.0(4)
C32 C33 C34 C35 -4.2(7)
C33 C34 C35 C36 7.3(7)
C34 C35 C36 N4 -6.5(6)
C27 C26 Ir1 N4 179.9(3)
C31 C26 Ir1 N4 5.6(2)
C27 C26 Ir1 N3 -6.4(3)
C31 C26 Ir1 N3 179.2(2)
C27 C26 Ir1 C1 115.6(5)
C31 C26 Ir1 C1 -58.7(6)
C27 C26 Ir1 C15 -85.7(3)
C31 C26 Ir1 C15 99.9(2)
C27 C26 Ir1 C9 87.7(3)
C31 C26 Ir1 C9 -86.7(2)
N1 C1 Ir1 N4 86.1(3)
N2 C1 Ir1 N4 -88.6(2)
N1 C1 Ir1 C26 149.1(5)
N2 C1 Ir1 C26 -25.7(7)
N1 C1 Ir1 N3 -88.7(3)
N2 C1 Ir1 N3 96.6(2)
N1 C1 Ir1 C15 -9.0(3)
N2 C1 Ir1 C15 176.2(2)
N1 C1 Ir1 C9 177.8(3)
N2 C1 Ir1 C9 3.0(2)
C20 C15 Ir1 N4 173.5(2)
C16 C15 Ir1 N4 -3.1(3)
C20 C15 Ir1 C26 93.3(2)
C16 C15 Ir1 C26 -83.2(3)
C20 C15 Ir1 N3 -1.2(2)
C16 C15 Ir1 N3 -177.8(3)
C20 C15 Ir1 C1 -91.2(2)
C16 C15 Ir1 C1 92.2(3)
C20 C15 Ir1 C9 -0.3(11)
C16 C15 Ir1 C9 -176.9(9)
C14 C9 Ir1 N4 96.1(2)
C10 C9 Ir1 N4 -94.2(3)
C14 C9 Ir1 C26 176.5(2)
C10 C9 Ir1 C26 -13.8(3)
C14 C9 Ir1 N3 -89.2(2)
C10 C9 Ir1 N3 80.5(3)
C14 C9 Ir1 C1 2.3(2)
C10 C9 Ir1 C1 172.0(3)
C14 C9 Ir1 C15 -90.0(10)
C10 C9 Ir1 C15 79.6(10)
N2 C1 N1 C2 1.2(3)
Ir1 C1 N1 C2 -173.8(2)
N2 C1 N1 C8 178.1(3)
Ir1 C1 N1 C8 3.0(5)
C7 C2 N1 C1 177.4(4)
C3 C2 N1 C1 -0.1(4)
C7 C2 N1 C8 0.4(6)
C3 C2 N1 C8 -177.1(3)
N1 C1 N2 C3 -2.0(3)
Ir1 C1 N2 C3 174.4(2)
N1 C1 N2 C14 175.8(2)
Ir1 C1 N2 C14 -7.9(3)
C4 C3 N2 C1 -174.7(4)
C2 C3 N2 C1 1.9(3)
C4 C3 N2 C14 8.0(6)
C2 C3 N2 C14 -175.3(3)
C13 C14 N2 C1 -169.9(3)
C9 C14 N2 C1 9.5(4)
C13 C14 N2 C3 7.2(5)
C9 C14 N2 C3 -173.3(3)
C24 C25 N3 C21 -1.1(6)
C24 C25 N3 Ir1 180.0(3)
C22 C21 N3 C25 1.4(5)
C20 C21 N3 C25 -177.6(3)
C22 C21 N3 Ir1 -179.5(3)
C20 C21 N3 Ir1 1.5(4)
N4 Ir1 N3 C25 139.6(7)
C26 Ir1 N3 C25 91.0(3)
C1 Ir1 N3 C25 -78.7(3)
C15 Ir1 N3 C25 178.8(3)
C9 Ir1 N3 C25 -1.1(3)
N4 Ir1 N3 C21 -39.3(9)
C26 Ir1 N3 C21 -87.9(3)
C1 Ir1 N3 C21 102.4(3)
C15 Ir1 N3 C21 -0.2(2)
C9 Ir1 N3 C21 179.9(2)
C35 C36 N4 C32 2.0(5)
C35 C36 N4 Ir1 -174.6(3)
C33 C32 N4 C36 1.5(4)
C31 C32 N4 C36 -175.2(3)
C33 C32 N4 Ir1 178.5(3)
C31 C32 N4 Ir1 1.8(3)
C26 Ir1 N4 C36 172.5(3)
N3 Ir1 N4 C36 123.1(7)
C1 Ir1 N4 C36 -18.5(3)
C15 Ir1 N4 C36 84.7(3)
C9 Ir1 N4 C36 -96.0(3)
C26 Ir1 N4 C32 -4.1(2)
N3 Ir1 N4 C32 -53.5(8)
C1 Ir1 N4 C32 164.9(2)
C15 Ir1 N4 C32 -92.0(2)
C9 Ir1 N4 C32 87.3(2)
